data_2016212
loop_
_publ_author_name
'Clegg, William'
'Marder, Todd B.'
'Nlate, Sylvain'
'Scott, Andrew J.'

_publ_section_title
;2,3,5,6-Tetrakis[3,5-bis(trifluoromethyl)phenoxy]-2,5-bis(dimethylamino)2,3,5,6-tetrabora-1,4-dioxane
 diethyl ether 0.667-solvate
;
_journal_coeditor_code SF3048
_journal_issue 10
_journal_name_full 'Acta Crystallographica Section C'
_journal_page_first o603
_journal_page_last o605
_journal_paper_doi 10.1107/S010827010703569X
_journal_volume 63
_journal_year 2007
_chemical_formula_iupac 'C36 H26 B4 F24 N2 O6 , 0.667 C4 H10 O'
_chemical_formula_moiety 'C36 H26 B4 F24 N2 O6 , 0.667 C4 H10 O'
_chemical_formula_sum 'C38.67 H32.67 B4 F24 N2 O6.67'
_chemical_formula_weight 1131.24
_chemical_name_systematic
;2,5-Bis(dimethylamino)-2,3,5,6-tetrakis[3,5-bis(trifluoromethyl)phenoxy]-2,3,5,6-tetrabora-1,4-dioxane
 diethyl ether 0.667-solvate
;
_space_group_IT_number 2
_symmetry_cell_setting triclinic
_symmetry_space_group_name_Hall '-P 1'
_symmetry_space_group_name_H-M 'P -1'
_atom_sites_solution_hydrogens geom
_atom_sites_solution_primary direct
_atom_sites_solution_secondary difmap
_audit_creation_method SHELXL97
_cell_angle_alpha 79.708(2)
_cell_angle_beta 67.589(2)
_cell_angle_gamma 71.879(2)
_cell_formula_units_Z 3
_cell_length_a 14.8006(10)
_cell_length_b 15.1969(10)
_cell_length_c 18.1644(12)
_cell_measurement_reflns_used 9897
_cell_measurement_temperature 160(2)
_cell_measurement_theta_max 28.84
_cell_measurement_theta_min 2.27
_cell_volume 3581.3(4)
_computing_cell_refinement 'local programs'
_computing_data_collection 'SMART (Bruker, 1997)'
_computing_data_reduction 'SAINT (Bruker, 1997)'
_computing_molecular_graphics SHELXTL
_computing_publication_material 'SHELXTL and local programs'
_computing_structure_refinement SHELXTL
_computing_structure_solution 'SHELXTL (Sheldrick, 2005)'
_diffrn_ambient_temperature 160(2)
_diffrn_detector_area_resol_mean 8.192
_diffrn_measured_fraction_theta_full 0.974
_diffrn_measured_fraction_theta_max 0.974
_diffrn_measurement_device_type 'Bruker SMART 1K CCD area-detector'
_diffrn_measurement_method 'thin-slice \w'
_diffrn_radiation_monochromator graphite
_diffrn_radiation_source 'sealed tube'
_diffrn_radiation_type MoK\a
_diffrn_radiation_wavelength 0.71073
_diffrn_reflns_av_R_equivalents 0.0379
_diffrn_reflns_av_sigmaI/netI 0.0804
_diffrn_reflns_limit_h_max 17
_diffrn_reflns_limit_h_min -17
_diffrn_reflns_limit_k_max 13
_diffrn_reflns_limit_k_min -18
_diffrn_reflns_limit_l_max 21
_diffrn_reflns_limit_l_min -21
_diffrn_reflns_number 21840
_diffrn_reflns_theta_full 25.00
_diffrn_reflns_theta_max 25.00
_diffrn_reflns_theta_min 1.60
_diffrn_standards_number 0
_exptl_absorpt_coefficient_mu 0.166
_exptl_absorpt_correction_type none
_exptl_crystal_colour colourless
_exptl_crystal_density_diffrn 1.574
_exptl_crystal_density_method 'not measured'
_exptl_crystal_description block
_exptl_crystal_F_000 1704
_exptl_crystal_size_max 0.54
_exptl_crystal_size_mid 0.46
_exptl_crystal_size_min 0.35
_refine_diff_density_max 0.734
_refine_diff_density_min -0.536
_refine_ls_extinction_method none
_refine_ls_goodness_of_fit_ref 0.925
_refine_ls_hydrogen_treatment constr
_refine_ls_matrix_type full
_refine_ls_number_parameters 1295
_refine_ls_number_reflns 12279
_refine_ls_number_restraints 2645
_refine_ls_restrained_S_all 1.133
_refine_ls_R_factor_all 0.1230
_refine_ls_R_factor_gt 0.0692
_refine_ls_shift/su_max 0.003
_refine_ls_shift/su_mean 0.000
_refine_ls_structure_factor_coef Fsqd
_refine_ls_weighting_details 'w=1/[\s^2^(Fo^2^)+(0.1272P)^2^] where P=(Fo^2^+2Fc^2^)/3'
_refine_ls_weighting_scheme calc
_refine_ls_wR_factor_gt 0.1751
_refine_ls_wR_factor_ref 0.2036
_reflns_number_gt 6698
_reflns_number_total 12279
_reflns_threshold_expression I>2\s(I)
_cod_data_source_file sf3048.cif
_cod_data_source_block I
_cod_database_code 2016212
_cod_database_fobs_code 2016212

loop_
_symmetry_equiv_pos_as_xyz
'x, y, z'
'-x, -y, -z'

loop_
_atom_site_type_symbol
_atom_site_label
_atom_site_fract_x
_atom_site_fract_y
_atom_site_fract_z
_atom_site_U_iso_or_equiv
_atom_site_adp_type
_atom_site_calc_flag
_atom_site_refinement_flags
_atom_site_occupancy
_atom_site_disorder_assembly
_atom_site_disorder_group
B B1 0.1144(3) -0.0010(3) 0.4591(3) 0.0297(11) Uani d . 1 . .
O O1 0.16362(19) 0.07780(19) 0.42856(15) 0.0309(7) Uani d . 1 . .
C C1 0.1006(3) 0.1659(3) 0.4362(2) 0.0302(10) Uani d . 1 . .
C C2 0.0848(3) 0.2148(3) 0.4995(2) 0.0319(10) Uani d . 1 . .
H H2A 0.1157 0.1864 0.5382 0.038 Uiso calc R 1 . .
C C3 0.0239(3) 0.3050(3) 0.5064(3) 0.0366(11) Uani d . 1 A .
C C4 -0.0240(3) 0.3467(3) 0.4522(3) 0.0427(12) Uani d . 1 . .
H H4 -0.0666 0.4083 0.4576 0.051 Uiso calc R 1 . .
C C5 -0.0085(3) 0.2965(3) 0.3893(3) 0.0402(12) Uani d . 1 B .
C C6 0.0536(3) 0.2071(3) 0.3811(3) 0.0370(11) Uani d . 1 . .
H H6 0.0641 0.1739 0.3376 0.044 Uiso calc R 1 . .
C C7 0.0120(3) 0.3565(3) 0.5737(3) 0.0542(13) Uani d DU 1 . .
F F1 -0.0221(16) 0.3145(11) 0.6454(7) 0.108(4) Uani d PDU 0.74(5) A 1
F F2 0.0997(6) 0.3681(13) 0.5661(12) 0.103(4) Uani d PDU 0.74(5) A 1
F F3 -0.0502(10) 0.4413(5) 0.5749(9) 0.069(3) Uani d PDU 0.74(5) A 1
F F1A -0.051(3) 0.322(3) 0.6384(17) 0.089(8) Uani d PDU 0.26(5) A 2
F F2A 0.093(2) 0.346(3) 0.591(3) 0.091(8) Uani d PDU 0.26(5) A 2
F F3A -0.032(3) 0.4471(9) 0.572(2) 0.061(7) Uani d PDU 0.26(5) A 2
C C8 -0.0616(4) 0.3406(3) 0.3317(3) 0.0625(13) Uani d DU 1 . .
F F4 -0.1627(5) 0.3557(15) 0.3687(8) 0.096(4) Uani d PDU 0.53(3) B 1
F F5 -0.0503(14) 0.4231(8) 0.3035(15) 0.106(5) Uani d PDU 0.53(3) B 1
F F6 -0.0408(18) 0.2922(11) 0.2714(10) 0.111(5) Uani d PDU 0.53(3) B 1
F F4A -0.1384(16) 0.3074(17) 0.3411(13) 0.104(6) Uani d PDU 0.47(3) B 2
F F5A -0.0929(19) 0.4307(5) 0.3283(13) 0.103(5) Uani d PDU 0.47(3) B 2
F F6A 0.0014(11) 0.3207(15) 0.2574(6) 0.099(5) Uani d PDU 0.47(3) B 2
O O2 0.05626(18) -0.00255(19) 0.41030(15) 0.0294(7) Uani d . 1 . .
B B2 -0.0435(3) -0.0001(3) 0.4396(3) 0.0264(11) Uani d . 1 . .
O O3 -0.08804(19) 0.0019(2) 0.38415(15) 0.0339(7) Uani d . 1 . .
C C9 -0.0295(3) -0.0051(3) 0.3038(2) 0.0329(10) Uani d . 1 . .
C C10 -0.0500(3) 0.0675(4) 0.2503(3) 0.0444(12) Uani d . 1 . .
H H10 -0.1030 0.1219 0.2683 0.053 Uiso calc R 1 . .
C C11 0.0078(4) 0.0604(4) 0.1694(3) 0.0508(13) Uani d . 1 C .
C C12 0.0845(4) -0.0177(4) 0.1433(3) 0.0490(13) Uani d . 1 . .
H H12 0.1241 -0.0216 0.0881 0.059 Uiso calc R 1 . .
C C13 0.1044(4) -0.0908(3) 0.1974(3) 0.0444(12) Uani d . 1 . .
C C14 0.0454(3) -0.0848(3) 0.2777(3) 0.0399(11) Uani d . 1 . .
H H14 0.0567 -0.1360 0.3147 0.048 Uiso calc R 1 . .
C C15 -0.0115(5) 0.1384(5) 0.1112(3) 0.0906(19) Uani d DU 1 . .
F F7 0.0444(16) 0.1965(12) 0.0981(14) 0.164(6) Uani d PDU 0.61(3) C 1
F F8 -0.1055(8) 0.1909(11) 0.1376(6) 0.130(5) Uani d PDU 0.61(3) C 1
F F9 -0.0002(12) 0.1125(13) 0.0419(6) 0.131(4) Uani d PDU 0.61(3) C 1
F F7A 0.0757(9) 0.1557(15) 0.0603(11) 0.111(6) Uani d PDU 0.39(3) C 2
F F8A -0.069(2) 0.2185(11) 0.1361(13) 0.170(9) Uani d PDU 0.39(3) C 2
F F9A -0.047(2) 0.113(2) 0.0630(14) 0.147(7) Uani d PDU 0.39(3) C 2
C C16 0.1931(4) -0.1738(4) 0.1713(3) 0.0673(15) Uani d DU 1 . .
F F10 0.2288(4) -0.1830(3) 0.0962(2) 0.1271(18) Uani d DU 1 . .
F F11 0.1782(3) -0.2509(2) 0.2115(2) 0.1094(14) Uani d DU 1 . .
F F12 0.2754(3) -0.1681(3) 0.1850(3) 0.1156(14) Uani d DU 1 . .
N N1 0.2114(2) -0.0880(2) 0.43769(19) 0.0315(8) Uani d . 1 . .
H H1 0.2585 -0.0764 0.4543 0.038 Uiso calc R 1 . .
C C17 0.2612(3) -0.0996(3) 0.3499(3) 0.0437(12) Uani d . 1 . .
H H17A 0.3271 -0.1457 0.3395 0.066 Uiso calc R 1 . .
H H17B 0.2709 -0.0401 0.3217 0.066 Uiso calc R 1 . .
H H17C 0.2181 -0.1207 0.3310 0.066 Uiso calc R 1 . .
C C18 0.1909(3) -0.1764(3) 0.4809(3) 0.0414(11) Uani d . 1 . .
H H18A 0.1411 -0.1914 0.4654 0.062 Uiso calc R 1 . .
H H18B 0.1641 -0.1697 0.5385 0.062 Uiso calc R 1 . .
H H18C 0.2540 -0.2264 0.4672 0.062 Uiso calc R 1 . .
B B3 0.5820(3) 0.4558(4) 0.0413(3) 0.0321(12) Uani d . 1 . .
O O4 0.5713(2) 0.4426(2) 0.12681(16) 0.0364(7) Uani d . 1 . .
C C19 0.4800(3) 0.4566(3) 0.1864(2) 0.0330(10) Uani d . 1 . .
C C20 0.4130(3) 0.4048(3) 0.1968(2) 0.0360(11) Uani d . 1 . .
H H20 0.4295 0.3593 0.1607 0.043 Uiso calc R 1 . .
C C21 0.3214(3) 0.4200(3) 0.2606(3) 0.0410(12) Uani d . 1 . .
C C22 0.2965(3) 0.4841(3) 0.3143(3) 0.0480(13) Uani d . 1 . .
H H22 0.2336 0.4939 0.3575 0.058 Uiso calc R 1 . .
C C23 0.3646(4) 0.5347(3) 0.3046(3) 0.0460(12) Uani d . 1 D .
C C24 0.4567(3) 0.5210(3) 0.2399(3) 0.0397(11) Uani d . 1 . .
H H24 0.5028 0.5561 0.2330 0.048 Uiso calc R 1 . .
C C25 0.2454(3) 0.3689(3) 0.2703(3) 0.0498(12) Uani d DU 1 . .
F F13 0.2847(3) 0.2943(3) 0.2291(2) 0.0939(12) Uani d DU 1 . .
F F14 0.2051(2) 0.3395(3) 0.34560(18) 0.0787(10) Uani d DU 1 . .
F F15 0.1684(2) 0.4212(2) 0.2498(2) 0.0821(11) Uani d DU 1 . .
C C26 0.3394(4) 0.6040(4) 0.3608(3) 0.0693(15) Uani d DU 1 . .
F F16 0.2614(6) 0.6015(7) 0.4272(4) 0.103(4) Uani d PDU 0.613(13) D 1
F F17 0.4131(5) 0.5903(7) 0.3897(6) 0.112(4) Uani d PDU 0.613(13) D 1
F F18 0.3270(12) 0.6877(5) 0.3278(5) 0.140(5) Uani d PDU 0.613(13) D 1
F F16A 0.2436(6) 0.6601(9) 0.3716(10) 0.101(5) Uani d PDU 0.387(13) D 2
F F17A 0.3383(18) 0.5706(9) 0.4309(6) 0.138(7) Uani d PDU 0.387(13) D 2
F F18A 0.3922(9) 0.6657(10) 0.3408(10) 0.103(6) Uani d PDU 0.387(13) D 2
O O5 0.5553(2) 0.55635(19) 0.02003(16) 0.0331(7) Uani d . 1 . .
B B4 0.4821(3) 0.6006(3) -0.0105(3) 0.0305(11) Uani d . 1 . .
O O6 0.4600(2) 0.6979(2) -0.01977(17) 0.0368(7) Uani d . 1 . .
C C27 0.5100(3) 0.7484(3) -0.0008(3) 0.0330(10) Uani d . 1 . .
C C28 0.5147(3) 0.7419(3) 0.0747(3) 0.0373(11) Uani d . 1 . .
H H28 0.4846 0.7003 0.1154 0.045 Uiso calc R 1 . .
C C29 0.5635(3) 0.7963(3) 0.0906(3) 0.0378(11) Uani d . 1 E .
C C30 0.6080(3) 0.8576(3) 0.0323(3) 0.0455(12) Uani d . 1 . .
H H30 0.6414 0.8948 0.0438 0.055 Uiso calc R 1 . .
C C31 0.6027(4) 0.8636(3) -0.0425(3) 0.0434(12) Uani d . 1 F .
C C32 0.5533(3) 0.8103(3) -0.0588(3) 0.0387(11) Uani d . 1 . .
H H32 0.5488 0.8162 -0.1103 0.046 Uiso calc R 1 . .
C C33 0.5671(3) 0.7905(3) 0.1726(3) 0.0513(12) Uani d DU 1 . .
F F19 0.5791(14) 0.7039(5) 0.2048(7) 0.092(4) Uani d PDU 0.58(2) E 1
F F20 0.4881(7) 0.8410(11) 0.2219(6) 0.109(4) Uani d PDU 0.58(2) E 1
F F21 0.6464(9) 0.8129(12) 0.1719(7) 0.096(4) Uani d PDU 0.58(2) E 1
F F19A 0.5135(16) 0.7387(15) 0.2275(6) 0.095(5) Uani d PDU 0.42(2) E 2
F F20A 0.5328(19) 0.8722(6) 0.2019(10) 0.104(5) Uani d PDU 0.42(2) E 2
F F21A 0.6585(7) 0.7595(15) 0.1761(11) 0.096(5) Uani d PDU 0.42(2) E 2
C C34 0.6522(4) 0.9278(4) -0.1077(3) 0.0627(13) Uani d DU 1 . .
F F22 0.6484(16) 1.0022(9) -0.0769(10) 0.080(4) Uani d PDU 0.54(4) F 1
F F23 0.6084(16) 0.9591(14) -0.1611(11) 0.099(5) Uani d PDU 0.54(4) F 1
F F24 0.7487(8) 0.8896(15) -0.1458(15) 0.129(6) Uani d PDU 0.54(4) F 1
F F22A 0.692(2) 0.9799(18) -0.0850(14) 0.126(6) Uani d PDU 0.46(4) F 2
F F23A 0.5900(14) 0.9811(14) -0.1428(12) 0.085(5) Uani d PDU 0.46(4) F 2
F F24A 0.7272(15) 0.8795(15) -0.1655(12) 0.099(5) Uani d PDU 0.46(4) F 2
N N2 0.7042(2) 0.4217(2) 0.00171(19) 0.0313(8) Uani d . 1 . .
H H2 0.7296 0.4614 0.0171 0.038 Uiso calc R 1 . .
C C35 0.7483(3) 0.3266(3) 0.0307(3) 0.0428(12) Uani d . 1 . .
H H35A 0.7213 0.2825 0.0176 0.064 Uiso calc R 1 . .
H H35B 0.7306 0.3239 0.0886 0.064 Uiso calc R 1 . .
H H35C 0.8223 0.3103 0.0049 0.064 Uiso calc R 1 . .
C C36 0.7390(3) 0.4312(4) -0.0873(3) 0.0465(12) Uani d . 1 . .
H H36A 0.8133 0.4139 -0.1091 0.070 Uiso calc R 1 . .
H H36B 0.7128 0.4957 -0.1051 0.070 Uiso calc R 1 . .
H H36C 0.7138 0.3903 -0.1061 0.070 Uiso calc R 1 . .
B B5 0.4271(3) 0.0061(4) 0.4552(3) 0.0307(11) Uani d . 1 . .
O O7 0.39439(19) -0.07338(19) 0.44423(16) 0.0320(7) Uani d . 1 . .
C C37 0.4309(3) -0.1587(3) 0.4763(3) 0.0340(10) Uani d . 1 . .
C C38 0.3819(3) -0.1848(3) 0.5553(3) 0.0357(11) Uani d . 1 . .
H H38 0.3244 -0.1421 0.5877 0.043 Uiso calc R 1 . .
C C39 0.4166(3) -0.2726(3) 0.5867(3) 0.0418(12) Uani d . 1 . .
C C40 0.4989(4) -0.3360(3) 0.5407(3) 0.0502(13) Uani d . 1 . .
H H40 0.5216 -0.3968 0.5626 0.060 Uiso calc R 1 . .
C C41 0.5483(4) -0.3098(4) 0.4618(3) 0.0498(13) Uani d . 1 G .
C C42 0.5146(3) -0.2219(3) 0.4292(3) 0.0419(12) Uani d . 1 . .
H H42 0.5485 -0.2047 0.3750 0.050 Uiso calc R 1 . .
C C43 0.3675(4) -0.2979(3) 0.6738(3) 0.0572(13) Uani d DU 1 . .
F F25 0.3720(3) -0.3872(2) 0.6894(2) 0.0902(11) Uani d DU 1 . .
F F26 0.4129(3) -0.2795(3) 0.71746(19) 0.0871(11) Uani d DU 1 . .
F F27 0.2713(2) -0.2513(2) 0.70343(19) 0.0850(11) Uani d DU 1 . .
C C44 0.6388(4) -0.3788(4) 0.4119(3) 0.0749(16) Uani d DU 1 . .
F F28 0.6583(12) -0.3585(9) 0.3359(4) 0.148(7) Uani d PDU 0.625(17) G 1
F F29 0.7166(7) -0.3879(10) 0.4303(9) 0.134(5) Uani d PDU 0.625(17) G 1
F F30 0.6246(7) -0.4637(4) 0.4261(7) 0.112(4) Uani d PDU 0.625(17) G 1
F F28A 0.7065(10) -0.3353(9) 0.3589(12) 0.113(7) Uani d PDU 0.375(17) G 2
F F29A 0.6920(14) -0.4385(14) 0.4491(10) 0.125(8) Uani d PDU 0.375(17) G 2
F F30A 0.6199(11) -0.4239(15) 0.3665(14) 0.133(8) Uani d PDU 0.375(17) G 2
O O8 0.53614(19) -0.0090(2) 0.40965(15) 0.0321(7) Uani d . 1 . .
B B6 0.6039(3) -0.0244(3) 0.4461(3) 0.0305(11) Uani d . 1 . .
O O9 0.70727(19) -0.0545(2) 0.39913(16) 0.0386(8) Uani d . 1 . .
C C45 0.7416(3) -0.0675(3) 0.3185(3) 0.0379(11) Uani d . 1 . .
C C46 0.8079(3) -0.1503(4) 0.2909(3) 0.0482(13) Uani d . 1 . .
H H46 0.8281 -0.1985 0.3272 0.058 Uiso calc R 1 . .
C C47 0.8453(4) -0.1638(4) 0.2103(3) 0.0555(15) Uani d . 1 H .
C C48 0.8165(4) -0.0943(4) 0.1571(3) 0.0550(14) Uani d . 1 . .
H H48 0.8424 -0.1037 0.1018 0.066 Uiso calc R 1 . .
C C49 0.7503(4) -0.0114(4) 0.1846(3) 0.0496(13) Uani d . 1 I .
C C50 0.7127(3) 0.0031(4) 0.2652(3) 0.0431(12) Uani d . 1 . .
H H50 0.6675 0.0610 0.2839 0.052 Uiso calc R 1 . .
C C51 0.9178(4) -0.2521(5) 0.1800(3) 0.0863(18) Uani d DU 1 . .
F F31 0.9353(15) -0.3186(9) 0.2330(6) 0.160(7) Uani d PDU 0.543(16) H 1
F F32 0.8993(9) -0.2817(10) 0.1269(8) 0.111(4) Uani d PDU 0.543(16) H 1
F F33 1.0101(5) -0.2370(8) 0.1360(9) 0.138(6) Uani d PDU 0.543(16) H 1
F F31A 0.8722(11) -0.3218(7) 0.2135(11) 0.145(7) Uani d PDU 0.457(16) H 2
F F32A 0.9502(14) -0.2650(13) 0.1054(5) 0.131(6) Uani d PDU 0.457(16) H 2
F F33A 0.9959(12) -0.2801(13) 0.2037(13) 0.158(7) Uani d PDU 0.457(16) H 2
C C52 0.7136(5) 0.0624(5) 0.1284(3) 0.0720(16) Uani d DU 1 . .
F F34 0.7889(9) 0.0836(9) 0.0650(7) 0.143(5) Uani d PDU 0.613(16) I 1
F F35 0.6597(14) 0.0385(7) 0.0964(11) 0.143(5) Uani d PDU 0.613(16) I 1
F F36 0.6572(9) 0.1435(6) 0.1565(4) 0.091(3) Uani d PDU 0.613(16) I 1
F F34A 0.730(2) 0.1369(11) 0.1395(13) 0.149(7) Uani d PDU 0.387(16) I 2
F F35A 0.7562(15) 0.0409(16) 0.0561(7) 0.121(7) Uani d PDU 0.387(16) I 2
F F36A 0.6173(8) 0.0701(17) 0.1425(10) 0.122(7) Uani d PDU 0.387(16) I 2
N N3 0.3694(2) 0.0901(2) 0.40858(19) 0.0328(9) Uani d . 1 . .
H H3 0.3022 0.0878 0.4276 0.039 Uiso calc R 1 . .
C C53 0.3679(4) 0.1817(3) 0.4258(3) 0.0459(12) Uani d . 1 . .
H H53A 0.4376 0.1851 0.4117 0.069 Uiso calc R 1 . .
H H53B 0.3312 0.1906 0.4828 0.069 Uiso calc R 1 . .
H H53C 0.3340 0.2302 0.3944 0.069 Uiso calc R 1 . .
C C54 0.4080(3) 0.0807(4) 0.3203(3) 0.0465(12) Uani d . 1 . .
H H54A 0.3602 0.1248 0.2970 0.070 Uiso calc R 1 . .
H H54B 0.4146 0.0174 0.3103 0.070 Uiso calc R 1 . .
H H54C 0.4743 0.0940 0.2960 0.070 Uiso calc R 1 . .
C C55 0.8231(7) 0.6350(6) -0.0685(5) 0.124(3) Uani d DU 1 . .
H H55A 0.8312 0.6975 -0.0879 0.149 Uiso calc R 1 . .
H H55B 0.7544 0.6338 -0.0615 0.149 Uiso calc R 1 . .
H H55C 0.8728 0.5906 -0.1074 0.149 Uiso calc R 1 . .
C C56 0.8385(7) 0.6108(6) 0.0046(5) 0.123(3) Uani d DU 1 J .
H H56A 0.7894 0.6565 0.0435 0.147 Uiso calc R 1 . .
H H56B 0.9077 0.6122 -0.0024 0.147 Uiso calc R 1 . .
O O10 0.8262(4) 0.5221(4) 0.0338(3) 0.1031(16) Uani d DU 1 . .
C C57 0.807(2) 0.5354(13) 0.1162(10) 0.127(6) Uani d PDU 0.505(19) J 1
H H57A 0.8542 0.5685 0.1183 0.153 Uiso calc PR 0.505(19) J 1
H H57B 0.7369 0.5729 0.1411 0.153 Uiso calc PR 0.505(19) J 1
C C58 0.823(2) 0.4490(17) 0.1567(14) 0.153(10) Uani d PDU 0.505(19) J 1
H H58A 0.8157 0.4561 0.2113 0.230 Uiso calc PR 0.505(19) J 1
H H58B 0.8908 0.4107 0.1293 0.230 Uiso calc PR 0.505(19) J 1
H H58C 0.7721 0.4189 0.1583 0.230 Uiso calc PR 0.505(19) J 1
C C57A 0.8614(13) 0.490(2) 0.1007(9) 0.120(6) Uani d PDU 0.495(19) J 2
H H57C 0.9058 0.4254 0.0939 0.145 Uiso calc PR 0.495(19) J 2
H H57D 0.9005 0.5299 0.1043 0.145 Uiso calc PR 0.495(19) J 2
C C58A 0.7766(14) 0.4920(17) 0.1693(11) 0.117(7) Uani d PDU 0.495(19) J 2
H H58D 0.7980 0.4702 0.2157 0.175 Uiso calc PR 0.495(19) J 2
H H58E 0.7386 0.4517 0.1651 0.175 Uiso calc PR 0.495(19) J 2
H H58F 0.7333 0.5558 0.1755 0.175 Uiso calc PR 0.495(19) J 2

loop_
_atom_site_aniso_label
_atom_site_aniso_U_11
_atom_site_aniso_U_22
_atom_site_aniso_U_33
_atom_site_aniso_U_12
_atom_site_aniso_U_13
_atom_site_aniso_U_23
B1 0.014(2) 0.037(3) 0.038(3) -0.013(2) -0.003(2) -0.007(2)
O1 0.0153(13) 0.0413(18) 0.0365(16) -0.0161(13) -0.0025(12) -0.0031(13)
C1 0.0124(19) 0.037(3) 0.037(2) -0.0161(19) 0.0013(18) 0.0020(19)
C2 0.020(2) 0.042(3) 0.034(2) -0.017(2) -0.0036(18) -0.001(2)
C3 0.018(2) 0.043(3) 0.044(3) -0.016(2) 0.000(2) -0.003(2)
C4 0.019(2) 0.045(3) 0.057(3) -0.015(2) -0.003(2) 0.003(2)
C5 0.026(2) 0.048(3) 0.048(3) -0.021(2) -0.013(2) 0.013(2)
C6 0.024(2) 0.053(3) 0.039(2) -0.023(2) -0.008(2) 0.001(2)
C7 0.047(3) 0.048(3) 0.063(3) -0.016(2) -0.009(3) -0.014(2)
F1 0.197(9) 0.079(5) 0.052(4) -0.057(6) -0.030(5) -0.008(3)
F2 0.050(3) 0.138(9) 0.142(10) -0.016(4) -0.028(4) -0.090(6)
F3 0.048(4) 0.051(3) 0.093(6) -0.008(3) -0.001(3) -0.033(4)
F1A 0.155(15) 0.063(11) 0.029(9) -0.048(13) 0.007(10) -0.008(8)
F2A 0.093(11) 0.097(16) 0.099(17) 0.020(9) -0.064(12) -0.060(12)
F3A 0.076(15) 0.050(6) 0.059(12) -0.018(7) -0.027(12) 0.007(9)
C8 0.050(3) 0.066(3) 0.079(3) -0.023(3) -0.035(3) 0.018(3)
F4 0.047(4) 0.140(11) 0.114(7) -0.026(5) -0.051(4) 0.014(6)
F5 0.102(9) 0.089(5) 0.159(13) -0.050(6) -0.093(9) 0.067(6)
F6 0.123(11) 0.122(8) 0.108(8) 0.010(7) -0.093(7) -0.018(7)
F4A 0.094(8) 0.144(12) 0.124(11) -0.079(9) -0.083(7) 0.056(9)
F5A 0.118(13) 0.065(4) 0.147(12) -0.002(5) -0.099(9) 0.018(5)
F6A 0.074(7) 0.155(11) 0.069(4) -0.018(6) -0.046(4) 0.014(5)
O2 0.0145(13) 0.0479(18) 0.0290(14) -0.0178(13) -0.0016(11) -0.0069(13)
B2 0.016(2) 0.033(3) 0.033(3) -0.013(2) -0.006(2) -0.003(2)
O3 0.0151(13) 0.059(2) 0.0305(15) -0.0159(13) -0.0032(12) -0.0099(13)
C9 0.022(2) 0.052(3) 0.031(2) -0.018(2) -0.0067(19) -0.009(2)
C10 0.025(2) 0.065(3) 0.041(3) -0.008(2) -0.010(2) -0.008(2)
C11 0.043(3) 0.067(4) 0.038(3) -0.012(3) -0.012(2) 0.000(2)
C12 0.047(3) 0.071(4) 0.031(3) -0.029(3) -0.002(2) -0.011(2)
C13 0.037(3) 0.056(3) 0.041(3) -0.019(2) -0.004(2) -0.015(2)
C14 0.036(3) 0.052(3) 0.037(3) -0.024(2) -0.007(2) -0.009(2)
C15 0.084(4) 0.106(5) 0.053(4) -0.004(3) -0.015(3) 0.007(3)
F7 0.195(11) 0.129(11) 0.179(14) -0.076(10) -0.096(10) 0.091(9)
F8 0.110(5) 0.136(8) 0.057(5) 0.049(5) -0.016(4) 0.030(5)
F9 0.120(9) 0.183(9) 0.034(4) 0.015(7) -0.014(5) 0.000(4)
F7A 0.124(8) 0.100(12) 0.070(9) -0.032(7) -0.014(6) 0.048(7)
F8A 0.215(16) 0.097(8) 0.077(9) 0.015(10) 0.022(12) 0.017(6)
F9A 0.151(17) 0.202(14) 0.100(14) -0.032(15) -0.086(12) 0.025(12)
C16 0.072(4) 0.059(3) 0.058(3) -0.011(3) -0.004(3) -0.026(3)
F10 0.138(4) 0.121(3) 0.058(2) 0.038(3) -0.007(2) -0.040(2)
F11 0.096(3) 0.059(2) 0.117(3) -0.004(2) 0.013(2) -0.013(2)
F12 0.053(2) 0.130(3) 0.145(4) 0.001(2) -0.015(2) -0.054(3)
N1 0.0173(17) 0.043(2) 0.0366(19) -0.0137(16) -0.0045(15) -0.0095(16)
C17 0.021(2) 0.062(3) 0.044(3) -0.013(2) 0.004(2) -0.025(2)
C18 0.026(2) 0.039(3) 0.056(3) -0.013(2) -0.005(2) -0.007(2)
B3 0.017(2) 0.043(3) 0.033(3) -0.009(2) -0.003(2) -0.004(2)
O4 0.0193(15) 0.0514(19) 0.0353(16) -0.0117(13) -0.0038(13) -0.0040(14)
C19 0.019(2) 0.042(3) 0.032(2) -0.0109(19) -0.0027(18) 0.001(2)
C20 0.024(2) 0.045(3) 0.037(2) -0.010(2) -0.0070(19) -0.002(2)
C21 0.026(2) 0.044(3) 0.044(3) -0.010(2) -0.006(2) 0.006(2)
C22 0.028(2) 0.047(3) 0.050(3) -0.009(2) 0.008(2) -0.008(2)
C23 0.037(3) 0.045(3) 0.045(3) -0.010(2) 0.000(2) -0.010(2)
C24 0.031(2) 0.042(3) 0.044(3) -0.014(2) -0.006(2) -0.005(2)
C25 0.034(3) 0.063(3) 0.050(3) -0.022(2) -0.008(2) 0.007(2)
F13 0.058(2) 0.094(3) 0.124(3) -0.0515(19) 0.013(2) -0.038(2)
F14 0.0521(19) 0.122(3) 0.0647(19) -0.0601(19) -0.0113(15) 0.0331(18)
F15 0.057(2) 0.101(3) 0.103(3) -0.0419(18) -0.047(2) 0.037(2)
C26 0.060(3) 0.065(3) 0.065(3) -0.024(3) 0.011(3) -0.021(3)
F16 0.082(5) 0.141(9) 0.063(5) -0.053(6) 0.037(4) -0.055(5)
F17 0.086(5) 0.137(8) 0.122(8) -0.026(5) -0.014(4) -0.091(6)
F18 0.236(15) 0.051(4) 0.089(5) -0.025(7) -0.012(8) -0.025(3)
F16A 0.065(5) 0.101(10) 0.123(12) -0.005(5) -0.001(7) -0.076(8)
F17A 0.22(2) 0.101(9) 0.065(7) -0.024(12) -0.035(11) -0.022(5)
F18A 0.075(7) 0.090(10) 0.119(11) -0.044(7) 0.035(7) -0.067(8)
O5 0.0223(15) 0.0366(17) 0.0414(17) -0.0109(13) -0.0080(13) -0.0068(13)
B4 0.019(2) 0.033(3) 0.030(3) -0.005(2) 0.001(2) -0.004(2)
O6 0.0295(16) 0.0361(18) 0.0514(18) -0.0120(14) -0.0176(14) -0.0054(14)
C27 0.020(2) 0.036(3) 0.044(3) -0.0046(19) -0.012(2) -0.008(2)
C28 0.027(2) 0.039(3) 0.046(3) -0.014(2) -0.008(2) -0.002(2)
C29 0.028(2) 0.044(3) 0.041(3) -0.010(2) -0.010(2) -0.008(2)
C30 0.034(3) 0.052(3) 0.056(3) -0.025(2) -0.010(2) -0.008(2)
C31 0.042(3) 0.047(3) 0.046(3) -0.023(2) -0.013(2) 0.000(2)
C32 0.036(3) 0.043(3) 0.041(3) -0.016(2) -0.012(2) -0.005(2)
C33 0.048(3) 0.062(3) 0.053(3) -0.029(2) -0.015(2) -0.008(2)
F19 0.155(10) 0.075(4) 0.076(7) -0.047(5) -0.068(7) 0.015(4)
F20 0.077(5) 0.161(8) 0.036(4) 0.023(5) 0.003(4) -0.024(6)
F21 0.095(5) 0.180(10) 0.059(4) -0.102(7) -0.034(5) 0.013(7)
F19A 0.122(11) 0.144(11) 0.041(5) -0.094(10) -0.012(7) 0.008(7)
F20A 0.169(14) 0.074(5) 0.069(10) -0.004(6) -0.053(9) -0.032(5)
F21A 0.058(5) 0.153(13) 0.073(7) -0.008(6) -0.037(5) -0.004(10)
C34 0.068(3) 0.070(4) 0.061(3) -0.045(3) -0.018(2) 0.004(3)
F22 0.124(10) 0.071(5) 0.071(6) -0.072(6) -0.032(7) 0.014(4)
F23 0.148(11) 0.143(13) 0.056(6) -0.111(9) -0.049(8) 0.030(6)
F24 0.067(5) 0.109(8) 0.157(14) -0.056(5) 0.034(6) 0.015(8)
F22A 0.172(15) 0.178(16) 0.083(8) -0.157(12) -0.027(11) 0.017(9)
F23A 0.102(7) 0.057(7) 0.079(10) -0.024(6) -0.025(6) 0.030(6)
F24A 0.082(8) 0.090(8) 0.088(7) -0.047(6) 0.023(6) 0.006(5)
N2 0.0193(17) 0.039(2) 0.0337(19) -0.0097(16) -0.0048(15) -0.0047(15)
C35 0.027(2) 0.046(3) 0.051(3) -0.008(2) -0.009(2) -0.005(2)
C36 0.025(2) 0.063(3) 0.038(3) -0.007(2) 0.000(2) -0.004(2)
B5 0.011(2) 0.046(3) 0.036(3) -0.015(2) -0.004(2) -0.003(2)
O7 0.0196(14) 0.0418(18) 0.0399(16) -0.0127(13) -0.0131(13) -0.0016(13)
C37 0.024(2) 0.044(3) 0.045(3) -0.015(2) -0.017(2) -0.005(2)
C38 0.021(2) 0.049(3) 0.044(3) -0.012(2) -0.014(2) -0.007(2)
C39 0.033(3) 0.047(3) 0.056(3) -0.018(2) -0.022(2) 0.000(2)
C40 0.044(3) 0.040(3) 0.075(4) -0.011(2) -0.031(3) 0.000(3)
C41 0.033(3) 0.052(3) 0.063(3) -0.005(2) -0.014(3) -0.016(3)
C42 0.026(2) 0.055(3) 0.046(3) -0.012(2) -0.010(2) -0.011(2)
C43 0.043(3) 0.062(3) 0.065(3) -0.018(3) -0.022(3) 0.013(3)
F25 0.096(3) 0.065(2) 0.092(3) -0.0345(19) -0.017(2) 0.0227(18)
F26 0.093(3) 0.124(3) 0.063(2) -0.052(2) -0.040(2) 0.017(2)
F27 0.0473(18) 0.102(3) 0.069(2) -0.0078(17) -0.0035(16) 0.0245(18)
C44 0.059(4) 0.069(4) 0.081(4) 0.009(3) -0.021(3) -0.021(3)
F28 0.154(12) 0.127(9) 0.067(4) 0.071(8) -0.009(5) -0.034(5)
F29 0.045(4) 0.154(11) 0.195(12) 0.030(6) -0.045(6) -0.085(9)
F30 0.099(6) 0.066(4) 0.145(9) 0.012(4) -0.020(6) -0.053(4)
F28A 0.058(8) 0.094(9) 0.121(13) 0.011(6) 0.022(7) -0.022(7)
F29A 0.089(13) 0.100(14) 0.121(10) 0.050(9) -0.027(8) -0.006(8)
F30A 0.113(10) 0.124(15) 0.154(17) 0.009(9) -0.034(11) -0.094(13)
O8 0.0132(13) 0.0547(19) 0.0291(15) -0.0148(13) -0.0029(12) -0.0042(13)
B6 0.017(2) 0.042(3) 0.033(3) -0.014(2) -0.004(2) -0.002(2)
O9 0.0163(14) 0.069(2) 0.0304(16) -0.0138(14) -0.0023(12) -0.0108(14)
C45 0.013(2) 0.066(3) 0.037(3) -0.016(2) -0.0027(19) -0.013(2)
C46 0.025(2) 0.074(4) 0.046(3) -0.009(2) -0.011(2) -0.015(3)
C47 0.025(2) 0.087(4) 0.054(3) -0.008(3) -0.006(2) -0.035(3)
C48 0.038(3) 0.091(4) 0.037(3) -0.029(3) 0.000(2) -0.016(3)
C49 0.039(3) 0.075(4) 0.037(3) -0.033(3) 0.002(2) -0.010(3)
C50 0.030(2) 0.059(3) 0.040(3) -0.025(2) -0.001(2) -0.007(2)
C51 0.065(4) 0.110(5) 0.072(4) 0.007(4) -0.020(3) -0.039(3)
F31 0.192(17) 0.123(9) 0.084(6) 0.078(10) -0.038(8) -0.046(4)
F32 0.104(9) 0.106(7) 0.133(9) 0.011(6) -0.052(7) -0.081(7)
F33 0.040(4) 0.165(9) 0.184(12) 0.008(5) 0.003(5) -0.109(8)
F31A 0.131(11) 0.067(6) 0.155(12) 0.020(6) 0.013(8) -0.030(7)
F32A 0.126(14) 0.156(12) 0.064(5) 0.023(10) -0.012(6) -0.050(6)
F33A 0.115(11) 0.179(15) 0.169(15) 0.073(8) -0.093(12) -0.090(12)
C52 0.085(4) 0.086(4) 0.041(3) -0.035(3) -0.012(3) 0.002(3)
F34 0.153(8) 0.136(9) 0.072(6) -0.052(6) 0.028(5) 0.031(5)
F35 0.227(12) 0.098(6) 0.180(13) -0.056(9) -0.157(11) 0.026(7)
F36 0.121(7) 0.085(4) 0.048(4) -0.007(5) -0.027(4) 0.001(3)
F34A 0.245(19) 0.078(9) 0.144(12) -0.068(12) -0.084(15) 0.031(8)
F35A 0.116(11) 0.169(14) 0.023(5) 0.015(11) -0.010(6) -0.003(7)
F36A 0.061(5) 0.171(16) 0.089(10) -0.005(7) -0.026(6) 0.055(9)
N3 0.0170(17) 0.049(2) 0.037(2) -0.0175(16) -0.0083(15) -0.0014(16)
C53 0.037(3) 0.050(3) 0.063(3) -0.019(2) -0.028(2) 0.002(2)
C54 0.032(3) 0.074(4) 0.035(3) -0.022(2) -0.012(2) 0.006(2)
C55 0.150(8) 0.140(7) 0.102(6) -0.093(6) -0.039(6) 0.031(5)
C56 0.126(7) 0.129(6) 0.138(6) -0.071(6) -0.050(6) 0.005(5)
O10 0.118(4) 0.122(4) 0.105(3) -0.076(3) -0.064(3) 0.039(3)
C57 0.133(14) 0.132(12) 0.126(7) -0.004(10) -0.077(10) -0.015(7)
C58 0.15(2) 0.196(17) 0.106(12) -0.027(16) -0.068(15) 0.046(13)
C57A 0.077(10) 0.192(13) 0.113(9) -0.047(10) -0.054(7) 0.005(9)
C58A 0.098(13) 0.151(18) 0.113(7) -0.074(12) -0.049(9) 0.064(13)

loop_
_atom_type_symbol
_atom_type_description
_atom_type_scat_dispersion_real
_atom_type_scat_dispersion_imag
_atom_type_scat_source
C C 0.0033 0.0016 'International Tables Vol C Tables 4.2.6.8 and 6.1.1.4'
H H 0.0000 0.0000 'International Tables Vol C Tables 4.2.6.8 and 6.1.1.4'
B B 0.0013 0.0007 'International Tables Vol C Tables 4.2.6.8 and 6.1.1.4'
N N 0.0061 0.0033 'International Tables Vol C Tables 4.2.6.8 and 6.1.1.4'
O O 0.0106 0.0060 'International Tables Vol C Tables 4.2.6.8 and 6.1.1.4'
F F 0.0171 0.0103 'International Tables Vol C Tables 4.2.6.8 and 6.1.1.4'

loop_
_geom_angle_atom_site_label_1
_geom_angle_atom_site_label_2
_geom_angle_atom_site_label_3
_geom_angle_site_symmetry_1
_geom_angle_site_symmetry_3
_geom_angle
_geom_angle_publ_flag
O1 B1 O2 . . 109.7(3) y
O1 B1 B2 . 2_556 113.1(3) y
O1 B1 N1 . . 100.8(3) y
O2 B1 B2 . 2_556 112.9(3) y
O2 B1 N1 . . 106.6(3) y
B2 B1 N1 2_556 . 113.0(3) y
B1 O1 C1 . . 117.0(3) ?
O1 C1 C2 . . 119.4(4) ?
O1 C1 C6 . . 120.9(4) ?
C2 C1 C6 . . 119.6(4) ?
C1 C2 H2A . . 120.0 ?
C1 C2 C3 . . 119.9(4) ?
H2A C2 C3 . . 120.0 ?
C2 C3 C4 . . 121.0(4) ?
C2 C3 C7 . . 118.2(4) ?
C4 C3 C7 . . 120.7(4) ?
C3 C4 H4 . . 120.7 ?
C3 C4 C5 . . 118.6(4) ?
H4 C4 C5 . . 120.7 ?
C4 C5 C6 . . 120.8(4) ?
C4 C5 C8 . . 118.7(4) ?
C6 C5 C8 . . 120.4(5) ?
C1 C6 C5 . . 120.0(4) ?
C1 C6 H6 . . 120.0 ?
C5 C6 H6 . . 120.0 ?
C3 C7 F1 . . 114.2(10) ?
C3 C7 F2 . . 110.3(8) ?
C3 C7 F3 . . 112.4(7) ?
C3 C7 F1A . . 105(2) ?
C3 C7 F2A . . 117.4(19) ?
C3 C7 F3A . . 117.5(16) ?
F1 C7 F2 . . 106.8(7) ?
F1 C7 F3 . . 106.9(7) ?
F2 C7 F3 . . 105.7(7) ?
F1A C7 F2A . . 105.0(13) ?
F1A C7 F3A . . 104.4(13) ?
F2A C7 F3A . . 106.0(13) ?
C5 C8 F4 . . 110.2(7) ?
C5 C8 F5 . . 113.2(10) ?
C5 C8 F6 . . 116.3(7) ?
C5 C8 F4A . . 113.3(7) ?
C5 C8 F5A . . 116.2(11) ?
C5 C8 F6A . . 109.7(7) ?
F4 C8 F5 . . 103.6(8) ?
F4 C8 F6 . . 104.1(8) ?
F5 C8 F6 . . 108.3(10) ?
F4A C8 F5A . . 108.4(9) ?
F4A C8 F6A . . 103.7(8) ?
F5A C8 F6A . . 104.4(9) ?
B1 O2 B2 . . 124.3(3) y
B1 B2 O2 2_556 . 122.8(4) y
B1 B2 O3 2_556 . 120.5(3) y
O2 B2 O3 . . 116.7(3) y
B2 O3 C9 . . 120.2(3) ?
O3 C9 C10 . . 119.0(4) ?
O3 C9 C14 . . 120.5(4) ?
C10 C9 C14 . . 120.4(4) ?
C9 C10 H10 . . 120.4 ?
C9 C10 C11 . . 119.2(4) ?
H10 C10 C11 . . 120.4 ?
C10 C11 C12 . . 120.6(5) ?
C10 C11 C15 . . 120.2(5) ?
C12 C11 C15 . . 119.2(4) ?
C11 C12 H12 . . 120.0 ?
C11 C12 C13 . . 119.9(4) ?
H12 C12 C13 . . 120.0 ?
C12 C13 C14 . . 119.6(4) ?
C12 C13 C16 . . 120.9(4) ?
C14 C13 C16 . . 119.4(5) ?
C9 C14 C13 . . 120.2(4) ?
C9 C14 H14 . . 119.9 ?
C13 C14 H14 . . 119.9 ?
C11 C15 F7 . . 113.0(7) ?
C11 C15 F8 . . 111.4(7) ?
C11 C15 F9 . . 114.0(10) ?
C11 C15 F7A . . 110.9(9) ?
C11 C15 F8A . . 119.7(11) ?
C11 C15 F9A . . 109.6(13) ?
F7 C15 F8 . . 103.9(9) ?
F7 C15 F9 . . 108.7(9) ?
F8 C15 F9 . . 105.1(8) ?
F7A C15 F8A . . 104.7(10) ?
F7A C15 F9A . . 102.4(10) ?
F8A C15 F9A . . 108.0(12) ?
C13 C16 F10 . . 114.4(5) ?
C13 C16 F11 . . 113.9(4) ?
C13 C16 F12 . . 112.2(4) ?
F10 C16 F11 . . 111.3(5) ?
F10 C16 F12 . . 101.9(5) ?
F11 C16 F12 . . 101.8(5) ?
B1 N1 H1 . . 106.5 ?
B1 N1 C17 . . 113.2(3) ?
B1 N1 C18 . . 113.5(3) ?
H1 N1 C17 . . 106.5 ?
H1 N1 C18 . . 106.5 ?
C17 N1 C18 . . 110.1(3) ?
N1 C17 H17A . . 109.5 ?
N1 C17 H17B . . 109.5 ?
N1 C17 H17C . . 109.5 ?
H17A C17 H17B . . 109.5 ?
H17A C17 H17C . . 109.5 ?
H17B C17 H17C . . 109.5 ?
N1 C18 H18A . . 109.5 ?
N1 C18 H18B . . 109.5 ?
N1 C18 H18C . . 109.5 ?
H18A C18 H18B . . 109.5 ?
H18A C18 H18C . . 109.5 ?
H18B C18 H18C . . 109.5 ?
O4 B3 O5 . . 107.8(4) y
O4 B3 B4 . 2_665 117.5(3) y
O4 B3 N2 . . 99.4(3) y
O5 B3 B4 . 2_665 111.4(3) y
O5 B3 N2 . . 105.2(3) y
B4 B3 N2 2_665 . 114.4(3) y
B3 O4 C19 . . 122.7(3) y
O4 C19 C20 . . 121.8(4) ?
O4 C19 C24 . . 118.1(4) ?
C20 C19 C24 . . 120.1(4) ?
C19 C20 H20 . . 120.3 ?
C19 C20 C21 . . 119.5(4) ?
H20 C20 C21 . . 120.3 ?
C20 C21 C22 . . 121.4(4) ?
C20 C21 C25 . . 120.4(4) ?
C22 C21 C25 . . 118.2(4) ?
C21 C22 H22 . . 120.5 ?
C21 C22 C23 . . 119.0(4) ?
H22 C22 C23 . . 120.5 ?
C22 C23 C24 . . 120.2(4) ?
C22 C23 C26 . . 120.0(4) ?
C24 C23 C26 . . 119.7(5) ?
C19 C24 C23 . . 119.8(4) ?
C19 C24 H24 . . 120.1 ?
C23 C24 H24 . . 120.1 ?
C21 C25 F13 . . 113.2(4) ?
C21 C25 F14 . . 111.6(4) ?
C21 C25 F15 . . 112.6(4) ?
F13 C25 F14 . . 105.9(4) ?
F13 C25 F15 . . 107.7(4) ?
F14 C25 F15 . . 105.3(4) ?
C23 C26 F16 . . 116.0(6) ?
C23 C26 F17 . . 111.2(5) ?
C23 C26 F18 . . 112.4(6) ?
C23 C26 F16A . . 109.8(6) ?
C23 C26 F17A . . 114.8(8) ?
C23 C26 F18A . . 118.8(7) ?
F16 C26 F17 . . 101.0(6) ?
F16 C26 F18 . . 109.0(7) ?
F17 C26 F18 . . 106.3(8) ?
F16A C26 F17A . . 105.0(9) ?
F16A C26 F18A . . 101.3(8) ?
F17A C26 F18A . . 105.5(10) ?
B3 O5 B4 . . 124.4(4) y
B3 B4 O5 2_665 . 123.8(4) y
B3 B4 O6 2_665 . 119.4(4) y
O5 B4 O6 . . 116.7(4) y
B4 O6 C27 . . 123.7(3) ?
O6 C27 C28 . . 122.4(4) ?
O6 C27 C32 . . 118.3(4) ?
C28 C27 C32 . . 119.3(4) ?
C27 C28 H28 . . 120.2 ?
C27 C28 C29 . . 119.6(4) ?
H28 C28 C29 . . 120.2 ?
C28 C29 C30 . . 121.2(4) ?
C28 C29 C33 . . 119.6(4) ?
C30 C29 C33 . . 119.2(4) ?
C29 C30 H30 . . 120.7 ?
C29 C30 C31 . . 118.7(4) ?
H30 C30 C31 . . 120.7 ?
C30 C31 C32 . . 120.6(4) ?
C30 C31 C34 . . 120.0(4) ?
C32 C31 C34 . . 119.4(4) ?
C27 C32 C31 . . 120.6(4) ?
C27 C32 H32 . . 119.7 ?
C31 C32 H32 . . 119.7 ?
C29 C33 F19 . . 111.4(5) ?
C29 C33 F20 . . 114.4(6) ?
C29 C33 F21 . . 112.2(6) ?
C29 C33 F19A . . 116.0(7) ?
C29 C33 F20A . . 112.0(8) ?
C29 C33 F21A . . 114.4(9) ?
F19 C33 F20 . . 107.2(6) ?
F19 C33 F21 . . 103.5(7) ?
F20 C33 F21 . . 107.4(8) ?
F19A C33 F20A . . 104.5(8) ?
F19A C33 F21A . . 105.1(9) ?
F20A C33 F21A . . 103.7(9) ?
C31 C34 F22 . . 109.9(9) ?
C31 C34 F23 . . 114.0(10) ?
C31 C34 F24 . . 112.7(11) ?
C31 C34 F22A . . 114.7(12) ?
C31 C34 F23A . . 111.8(11) ?
C31 C34 F24A . . 110.2(12) ?
F22 C34 F23 . . 105.8(8) ?
F22 C34 F24 . . 106.4(9) ?
F23 C34 F24 . . 107.5(10) ?
F22A C34 F23A . . 108.9(11) ?
F22A C34 F24A . . 106.4(10) ?
F23A C34 F24A . . 104.3(10) ?
B3 N2 H2 . . 106.7 ?
B3 N2 C35 . . 113.5(3) ?
B3 N2 C36 . . 111.7(3) ?
H2 N2 C35 . . 106.7 ?
H2 N2 C36 . . 106.7 ?
C35 N2 C36 . . 111.0(3) ?
N2 C35 H35A . . 109.5 ?
N2 C35 H35B . . 109.5 ?
N2 C35 H35C . . 109.5 ?
H35A C35 H35B . . 109.5 ?
H35A C35 H35C . . 109.5 ?
H35B C35 H35C . . 109.5 ?
N2 C36 H36A . . 109.5 ?
N2 C36 H36B . . 109.5 ?
N2 C36 H36C . . 109.5 ?
H36A C36 H36B . . 109.5 ?
H36A C36 H36C . . 109.5 ?
H36B C36 H36C . . 109.5 ?
O7 B5 O8 . . 108.3(3) y
O7 B5 B6 . 2_656 113.5(3) y
O7 B5 N3 . . 101.3(3) y
O8 B5 B6 . 2_656 112.8(3) y
O8 B5 N3 . . 106.7(3) y
B6 B5 N3 2_656 . 113.4(4) y
B5 O7 C37 . . 117.8(3) ?
O7 C37 C38 . . 120.1(4) ?
O7 C37 C42 . . 120.2(4) ?
C38 C37 C42 . . 119.7(4) ?
C37 C38 H38 . . 120.0 ?
C37 C38 C39 . . 119.9(4) ?
H38 C38 C39 . . 120.0 ?
C38 C39 C40 . . 121.1(4) ?
C38 C39 C43 . . 119.5(4) ?
C40 C39 C43 . . 119.3(4) ?
C39 C40 H40 . . 120.5 ?
C39 C40 C41 . . 119.0(5) ?
H40 C40 C41 . . 120.5 ?
C40 C41 C42 . . 120.7(4) ?
C40 C41 C44 . . 118.9(5) ?
C42 C41 C44 . . 120.3(5) ?
C37 C42 C41 . . 119.6(4) ?
C37 C42 H42 . . 120.2 ?
C41 C42 H42 . . 120.2 ?
C39 C43 F25 . . 113.0(4) ?
C39 C43 F26 . . 111.4(4) ?
C39 C43 F27 . . 113.1(4) ?
F25 C43 F26 . . 105.7(4) ?
F25 C43 F27 . . 107.4(4) ?
F26 C43 F27 . . 105.7(4) ?
C41 C44 F28 . . 112.7(6) ?
C41 C44 F29 . . 110.8(7) ?
C41 C44 F30 . . 111.5(6) ?
C41 C44 F28A . . 110.4(8) ?
C41 C44 F29A . . 116.3(10) ?
C41 C44 F30A . . 115.2(8) ?
F28 C44 F29 . . 110.9(8) ?
F28 C44 F30 . . 106.1(7) ?
F29 C44 F30 . . 104.5(7) ?
F28A C44 F29A . . 102.6(9) ?
F28A C44 F30A . . 103.1(9) ?
F29A C44 F30A . . 107.7(10) ?
B5 O8 B6 . . 121.6(3) y
B5 B6 O8 2_656 . 124.4(4) y
B5 B6 O9 2_656 . 118.4(4) y
O8 B6 O9 . . 117.2(4) y
B6 O9 C45 . . 123.6(3) ?
O9 C45 C46 . . 119.2(4) ?
O9 C45 C50 . . 120.9(4) ?
C46 C45 C50 . . 119.9(4) ?
C45 C46 H46 . . 120.0 ?
C45 C46 C47 . . 120.1(5) ?
H46 C46 C47 . . 120.0 ?
C46 C47 C48 . . 120.3(5) ?
C46 C47 C51 . . 120.4(5) ?
C48 C47 C51 . . 119.2(5) ?
C47 C48 H48 . . 120.2 ?
C47 C48 C49 . . 119.6(5) ?
H48 C48 C49 . . 120.2 ?
C48 C49 C50 . . 120.5(5) ?
C48 C49 C52 . . 120.2(5) ?
C50 C49 C52 . . 119.2(5) ?
C45 C50 C49 . . 119.5(5) ?
C45 C50 H50 . . 120.3 ?
C49 C50 H50 . . 120.3 ?
C47 C51 F31 . . 116.8(7) ?
C47 C51 F32 . . 113.2(7) ?
C47 C51 F33 . . 109.2(6) ?
C47 C51 F31A . . 108.6(7) ?
C47 C51 F32A . . 120.1(9) ?
C47 C51 F33A . . 115.2(8) ?
F31 C51 F32 . . 110.9(9) ?
F31 C51 F33 . . 104.7(8) ?
F32 C51 F33 . . 100.3(7) ?
F31A C51 F32A . . 102.0(10) ?
F31A C51 F33A . . 100.7(9) ?
F32A C51 F33A . . 107.7(9) ?
C49 C52 F34 . . 113.1(8) ?
C49 C52 F35 . . 113.6(7) ?
C49 C52 F36 . . 117.7(6) ?
C49 C52 F34A . . 105.8(10) ?
C49 C52 F35A . . 112.6(9) ?
C49 C52 F36A . . 109.6(8) ?
F34 C52 F35 . . 103.2(9) ?
F34 C52 F36 . . 103.7(8) ?
F35 C52 F36 . . 104.1(8) ?
F34A C52 F35A . . 112.7(12) ?
F34A C52 F36A . . 113.5(14) ?
F35A C52 F36A . . 102.8(11) ?
B5 N3 H3 . . 106.4 ?
B5 N3 C53 . . 112.9(3) ?
B5 N3 C54 . . 113.2(3) ?
H3 N3 C53 . . 106.4 ?
H3 N3 C54 . . 106.4 ?
C53 N3 C54 . . 110.9(3) ?
N3 C53 H53A . . 109.5 ?
N3 C53 H53B . . 109.5 ?
N3 C53 H53C . . 109.5 ?
H53A C53 H53B . . 109.5 ?
H53A C53 H53C . . 109.5 ?
H53B C53 H53C . . 109.5 ?
N3 C54 H54A . . 109.5 ?
N3 C54 H54B . . 109.5 ?
N3 C54 H54C . . 109.5 ?
H54A C54 H54B . . 109.5 ?
H54A C54 H54C . . 109.5 ?
H54B C54 H54C . . 109.5 ?
H55A C55 H55B . . 109.5 ?
H55A C55 H55C . . 109.5 ?
H55A C55 C56 . . 109.5 ?
H55B C55 H55C . . 109.5 ?
H55B C55 C56 . . 109.5 ?
H55C C55 C56 . . 109.5 ?
C55 C56 H56A . . 109.5 ?
C55 C56 H56B . . 109.5 ?
C55 C56 O10 . . 110.5(7) ?
H56A C56 H56B . . 108.1 ?
H56A C56 O10 . . 109.5 ?
H56B C56 O10 . . 109.5 ?
C56 O10 C57 . . 95.0(10) ?
C56 O10 C57A . . 110.6(12) ?
O10 C57 H57A . . 110.1 ?
O10 C57 H57B . . 110.1 ?
O10 C57 C58 . . 108.2(17) ?
H57A C57 H57B . . 108.4 ?
H57A C57 C58 . . 110.1 ?
H57B C57 C58 . . 110.1 ?
C57 C58 H58A . . 109.5 ?
C57 C58 H58B . . 109.5 ?
C57 C58 H58C . . 109.5 ?
H58A C58 H58B . . 109.5 ?
H58A C58 H58C . . 109.5 ?
H58B C58 H58C . . 109.5 ?
O10 C57A H57C . . 110.2 ?
O10 C57A H57D . . 110.2 ?
O10 C57A C58A . . 107.6(15) ?
H57C C57A H57D . . 108.5 ?
H57C C57A C58A . . 110.2 ?
H57D C57A C58A . . 110.2 ?
C57A C58A H58D . . 109.5 ?
C57A C58A H58E . . 109.5 ?
C57A C58A H58F . . 109.5 ?
H58D C58A H58E . . 109.5 ?
H58D C58A H58F . . 109.5 ?
H58E C58A H58F . . 109.5 ?

loop_
_geom_bond_atom_site_label_1
_geom_bond_atom_site_label_2
_geom_bond_site_symmetry_2
_geom_bond_distance
_geom_bond_publ_flag
B1 O1 . 1.507(5) y
B1 O2 . 1.459(5) y
B1 B2 2_556 1.737(6) y
B1 N1 . 1.592(6) y
O1 C1 . 1.368(5) ?
C1 C2 . 1.387(6) ?
C1 C6 . 1.384(6) ?
C2 H2A . 0.950 ?
C2 C3 . 1.383(6) ?
C3 C4 . 1.379(6) ?
C3 C7 . 1.495(7) ?
C4 H4 . 0.950 ?
C4 C5 . 1.394(7) ?
C5 C6 . 1.380(6) ?
C5 C8 . 1.487(7) ?
C6 H6 . 0.950 ?
C7 F1 . 1.328(7) ?
C7 F2 . 1.316(6) ?
C7 F3 . 1.329(6) ?
C7 F1A . 1.335(9) ?
C7 F2A . 1.305(9) ?
C7 F3A . 1.328(9) ?
C8 F4 . 1.349(7) ?
C8 F5 . 1.303(8) ?
C8 F6 . 1.313(7) ?
C8 F4A . 1.324(7) ?
C8 F5A . 1.300(8) ?
C8 F6A . 1.339(8) ?
B2 O2 . 1.356(5) y
B2 B1 2_556 1.737(6) ?
B2 O3 . 1.390(5) y
O3 C9 . 1.388(5) ?
C9 C10 . 1.373(6) ?
C9 C14 . 1.375(6) ?
C10 H10 . 0.950 ?
C10 C11 . 1.395(6) ?
C11 C12 . 1.370(7) ?
C11 C15 . 1.475(8) ?
C12 H12 . 0.950 ?
C12 C13 . 1.384(7) ?
C13 C14 . 1.388(6) ?
C13 C16 . 1.499(7) ?
C14 H14 . 0.950 ?
C15 F7 . 1.323(8) ?
C15 F8 . 1.319(7) ?
C15 F9 . 1.319(8) ?
C15 F7A . 1.343(8) ?
C15 F8A . 1.294(9) ?
C15 F9A . 1.328(8) ?
C16 F10 . 1.279(5) ?
C16 F11 . 1.298(5) ?
C16 F12 . 1.363(6) ?
N1 H1 . 0.930 ?
N1 C17 . 1.497(5) ?
N1 C18 . 1.486(5) ?
C17 H17A . 0.980 ?
C17 H17B . 0.980 ?
C17 H17C . 0.980 ?
C18 H18A . 0.980 ?
C18 H18B . 0.980 ?
C18 H18C . 0.980 ?
B3 O4 . 1.483(6) y
B3 O5 . 1.474(6) y
B3 B4 2_665 1.741(7) y
B3 N2 . 1.616(5) y
O4 C19 . 1.353(5) ?
C19 C20 . 1.390(6) ?
C19 C24 . 1.376(6) ?
C20 H20 . 0.950 ?
C20 C21 . 1.391(6) ?
C21 C22 . 1.372(7) ?
C21 C25 . 1.497(7) ?
C22 H22 . 0.950 ?
C22 C23 . 1.392(7) ?
C23 C24 . 1.404(6) ?
C23 C26 . 1.463(7) ?
C24 H24 . 0.950 ?
C25 F13 . 1.320(5) ?
C25 F14 . 1.324(5) ?
C25 F15 . 1.313(5) ?
C26 F16 . 1.319(6) ?
C26 F17 . 1.329(7) ?
C26 F18 . 1.294(7) ?
C26 F16A . 1.368(7) ?
C26 F17A . 1.281(8) ?
C26 F18A . 1.319(8) ?
B4 O5 . 1.343(5) y
B4 B3 2_665 1.741(7) ?
B4 O6 . 1.404(6) y
O6 C27 . 1.379(5) ?
C27 C28 . 1.384(6) ?
C27 C32 . 1.383(6) ?
C28 H28 . 0.950 ?
C28 C29 . 1.379(6) ?
C29 C30 . 1.386(6) ?
C29 C33 . 1.495(6) ?
C30 H30 . 0.950 ?
C30 C31 . 1.377(6) ?
C31 C32 . 1.376(6) ?
C31 C34 . 1.505(7) ?
C32 H32 . 0.950 ?
C33 F19 . 1.328(6) ?
C33 F20 . 1.284(7) ?
C33 F21 . 1.315(7) ?
C33 F19A . 1.323(7) ?
C33 F20A . 1.312(8) ?
C33 F21A . 1.310(8) ?
C34 F22 . 1.325(7) ?
C34 F23 . 1.309(8) ?
C34 F24 . 1.315(8) ?
C34 F22A . 1.311(8) ?
C34 F23A . 1.308(8) ?
C34 F24A . 1.324(8) ?
N2 H2 . 0.930 ?
N2 C35 . 1.483(5) ?
N2 C36 . 1.493(5) ?
C35 H35A . 0.980 ?
C35 H35B . 0.980 ?
C35 H35C . 0.980 ?
C36 H36A . 0.980 ?
C36 H36B . 0.980 ?
C36 H36C . 0.980 ?
B5 O7 . 1.503(6) y
B5 O8 . 1.470(5) y
B5 B6 2_656 1.724(7) y
B5 N3 . 1.601(6) y
O7 C37 . 1.360(5) ?
C37 C38 . 1.387(6) ?
C37 C42 . 1.390(6) ?
C38 H38 . 0.950 ?
C38 C39 . 1.377(6) ?
C39 C40 . 1.376(7) ?
C39 C43 . 1.503(7) ?
C40 H40 . 0.950 ?
C40 C41 . 1.387(7) ?
C41 C42 . 1.383(7) ?
C41 C44 . 1.501(7) ?
C42 H42 . 0.950 ?
C43 F25 . 1.321(5) ?
C43 F26 . 1.326(5) ?
C43 F27 . 1.321(5) ?
C44 F28 . 1.297(7) ?
C44 F29 . 1.279(7) ?
C44 F30 . 1.336(7) ?
C44 F28A . 1.348(8) ?
C44 F29A . 1.282(8) ?
C44 F30A . 1.313(8) ?
B6 O8 . 1.343(5) y
B6 B5 2_656 1.724(7) ?
B6 O9 . 1.409(5) y
O9 C45 . 1.384(5) ?
C45 C46 . 1.371(7) ?
C45 C50 . 1.390(6) ?
C46 H46 . 0.950 ?
C46 C47 . 1.383(7) ?
C47 C48 . 1.378(7) ?
C47 C51 . 1.473(8) ?
C48 H48 . 0.950 ?
C48 C49 . 1.371(7) ?
C49 C50 . 1.386(6) ?
C49 C52 . 1.493(8) ?
C50 H50 . 0.950 ?
C51 F31 . 1.302(7) ?
C51 F32 . 1.279(7) ?
C51 F33 . 1.362(7) ?
C51 F31A . 1.360(8) ?
C51 F32A . 1.282(8) ?
C51 F33A . 1.310(8) ?
C52 F34 . 1.336(9) ?
C52 F35 . 1.310(10) ?
C52 F36 . 1.318(9) ?
C52 F34A . 1.291(12) ?
C52 F35A . 1.274(11) ?
C52 F36A . 1.319(12) ?
N3 H3 . 0.930 ?
N3 C53 . 1.472(6) ?
N3 C54 . 1.500(5) ?
C53 H53A . 0.980 ?
C53 H53B . 0.980 ?
C53 H53C . 0.980 ?
C54 H54A . 0.980 ?
C54 H54B . 0.980 ?
C54 H54C . 0.980 ?
C55 H55A . 0.980 ?
C55 H55B . 0.980 ?
C55 H55C . 0.980 ?
C55 C56 . 1.398(10) ?
C56 H56A . 0.990 ?
C56 H56B . 0.990 ?
C56 O10 . 1.398(9) ?
O10 C57 . 1.452(15) ?
O10 C57A . 1.448(14) ?
C57 H57A . 0.990 ?
C57 H57B . 0.990 ?
C57 C58 . 1.384(18) ?
C58 H58A . 0.980 ?
C58 H58B . 0.980 ?
C58 H58C . 0.980 ?
C57A H57C . 0.990 ?
C57A H57D . 0.990 ?
C57A C58A . 1.387(18) ?
C58A H58D . 0.980 ?
C58A H58E . 0.980 ?
C58A H58F . 0.980 ?

loop_
_geom_hbond_atom_site_label_D
_geom_hbond_atom_site_label_H
_geom_hbond_atom_site_label_A
_geom_hbond_distance_DH
_geom_hbond_distance_HA
_geom_hbond_distance_DA
_geom_hbond_angle_DHA
_geom_hbond_publ_flag
N1 H1 O7 0.93 1.96 2.833(4) 155 y
N2 H2 O10 0.93 2.06 2.961(6) 163 y
N3 H3 O1 0.93 2.10 2.988(4) 160 y

loop_
_geom_torsion_atom_site_label_1
_geom_torsion_atom_site_label_2
_geom_torsion_atom_site_label_3
_geom_torsion_atom_site_label_4
_geom_torsion_site_symmetry_1
_geom_torsion_site_symmetry_4
_geom_torsion
O2 B1 O1 C1 . . 66.8(4)
B2 B1 O1 C1 2_556 . -60.2(4)
N1 B1 O1 C1 . . 178.9(3)
B1 O1 C1 C2 . . 98.4(4)
B1 O1 C1 C6 . . -82.4(4)
O1 C1 C2 C3 . . 177.9(3)
C6 C1 C2 C3 . . -1.3(6)
C1 C2 C3 C4 . . 1.8(6)
C1 C2 C3 C7 . . -177.6(4)
C2 C3 C4 C5 . . -1.0(6)
C7 C3 C4 C5 . . 178.4(4)
C3 C4 C5 C6 . . -0.2(6)
C3 C4 C5 C8 . . 178.8(4)
C4 C5 C6 C1 . . 0.6(6)
C8 C5 C6 C1 . . -178.3(4)
O1 C1 C6 C5 . . -179.1(4)
C2 C1 C6 C5 . . 0.1(6)
C2 C3 C7 F1 . . -56.3(12)
C2 C3 C7 F2 . . 64.0(11)
C2 C3 C7 F3 . . -178.4(8)
C2 C3 C7 F1A . . -76(2)
C2 C3 C7 F2A . . 41(3)
C2 C3 C7 F3A . . 169(2)
C4 C3 C7 F1 . . 124.2(11)
C4 C3 C7 F2 . . -115.5(11)
C4 C3 C7 F3 . . 2.2(10)
C4 C3 C7 F1A . . 105(2)
C4 C3 C7 F2A . . -139(3)
C4 C3 C7 F3A . . -11(2)
C4 C5 C8 F4 . . -65.0(13)
C4 C5 C8 F5 . . 50.6(13)
C4 C5 C8 F6 . . 176.9(15)
C4 C5 C8 F4A . . -105.6(16)
C4 C5 C8 F5A . . 20.9(14)
C4 C5 C8 F6A . . 139.0(12)
C6 C5 C8 F4 . . 114.0(12)
C6 C5 C8 F5 . . -130.5(13)
C6 C5 C8 F6 . . -4.1(15)
C6 C5 C8 F4A . . 73.4(16)
C6 C5 C8 F5A . . -160.1(13)
C6 C5 C8 F6A . . -42.0(13)
O1 B1 O2 B2 . . -125.0(4)
B2 B1 O2 B2 2_556 . 2.1(6)
N1 B1 O2 B2 . . 126.7(4)
B1 O2 B2 B1 . 2_556 -2.3(7)
B1 O2 B2 O3 . . 177.4(4)
B1 B2 O3 C9 2_556 . -175.9(4)
O2 B2 O3 C9 . . 4.4(6)
B2 O3 C9 C10 . . -117.9(4)
B2 O3 C9 C14 . . 64.6(5)
O3 C9 C10 C11 . . -179.2(4)
C14 C9 C10 C11 . . -1.7(7)
C9 C10 C11 C12 . . -0.3(8)
C9 C10 C11 C15 . . -178.6(5)
C10 C11 C12 C13 . . 0.8(8)
C15 C11 C12 C13 . . 179.1(5)
C11 C12 C13 C14 . . 0.8(7)
C11 C12 C13 C16 . . -175.1(5)
O3 C9 C14 C13 . . -179.2(4)
C10 C9 C14 C13 . . 3.3(7)
C12 C13 C14 C9 . . -2.9(7)
C16 C13 C14 C9 . . 173.1(4)
C10 C11 C15 F7 . . 91.5(14)
C10 C11 C15 F8 . . -25.0(12)
C10 C11 C15 F9 . . -143.7(9)
C10 C11 C15 F7A . . 133.8(13)
C10 C11 C15 F8A . . 12(2)
C10 C11 C15 F9A . . -113.8(16)
C12 C11 C15 F7 . . -86.8(14)
C12 C11 C15 F8 . . 156.6(11)
C12 C11 C15 F9 . . 37.9(11)
C12 C11 C15 F7A . . -44.5(14)
C12 C11 C15 F8A . . -166.6(19)
C12 C11 C15 F9A . . 67.8(16)
C12 C13 C16 F10 . . -18.6(8)
C12 C13 C16 F11 . . -148.2(5)
C12 C13 C16 F12 . . 96.8(6)
C14 C13 C16 F10 . . 165.5(5)
C14 C13 C16 F11 . . 35.9(7)
C14 C13 C16 F12 . . -79.1(6)
O1 B1 N1 C17 . . -70.3(4)
O1 B1 N1 C18 . . 163.3(3)
O2 B1 N1 C17 . . 44.2(4)
O2 B1 N1 C18 . . -82.2(4)
B2 B1 N1 C17 2_556 . 168.8(3)
B2 B1 N1 C18 2_556 . 42.4(5)
O5 B3 O4 C19 . . 74.8(5)
B4 B3 O4 C19 2_665 . -51.9(5)
N2 B3 O4 C19 . . -175.8(3)
B3 O4 C19 C20 . . 61.6(5)
B3 O4 C19 C24 . . -121.6(4)
O4 C19 C20 C21 . . 178.0(4)
C24 C19 C20 C21 . . 1.4(6)
C19 C20 C21 C22 . . -1.1(7)
C19 C20 C21 C25 . . 176.5(4)
C20 C21 C22 C23 . . -0.1(7)
C25 C21 C22 C23 . . -177.7(4)
C21 C22 C23 C24 . . 1.0(7)
C21 C22 C23 C26 . . 179.5(5)
O4 C19 C24 C23 . . -177.2(4)
C20 C19 C24 C23 . . -0.5(7)
C22 C23 C24 C19 . . -0.7(7)
C26 C23 C24 C19 . . -179.2(4)
C20 C21 C25 F13 . . 18.1(6)
C20 C21 C25 F14 . . 137.3(4)
C20 C21 C25 F15 . . -104.4(5)
C22 C21 C25 F13 . . -164.3(4)
C22 C21 C25 F14 . . -45.0(6)
C22 C21 C25 F15 . . 73.2(6)
C22 C23 C26 F16 . . 13.2(9)
C22 C23 C26 F17 . . 127.8(7)
C22 C23 C26 F18 . . -113.2(9)
C22 C23 C26 F16A . . -48.2(10)
C22 C23 C26 F17A . . 69.7(13)
C22 C23 C26 F18A . . -164.1(11)
C24 C23 C26 F16 . . -168.3(7)
C24 C23 C26 F17 . . -53.7(8)
C24 C23 C26 F18 . . 65.3(10)
C24 C23 C26 F16A . . 130.3(9)
C24 C23 C26 F17A . . -111.8(13)
C24 C23 C26 F18A . . 14.4(12)
O4 B3 O5 B4 . . -122.8(4)
B4 B3 O5 B4 2_665 . 7.4(6)
N2 B3 O5 B4 . . 131.9(4)
B3 O5 B4 B3 . 2_665 -8.4(6)
B3 O5 B4 O6 . . 173.8(3)
B3 B4 O6 C27 2_665 . -176.8(3)
O5 B4 O6 C27 . . 1.1(6)
B4 O6 C27 C28 . . -56.9(5)
B4 O6 C27 C32 . . 125.8(4)
O6 C27 C28 C29 . . -178.1(4)
C32 C27 C28 C29 . . -0.8(6)
C27 C28 C29 C30 . . 0.1(7)
C27 C28 C29 C33 . . 179.0(4)
C28 C29 C30 C31 . . 0.0(7)
C33 C29 C30 C31 . . -178.9(4)
C29 C30 C31 C32 . . 0.7(7)
C29 C30 C31 C34 . . -178.6(4)
C30 C31 C32 C27 . . -1.5(7)
C34 C31 C32 C27 . . 177.8(4)
O6 C27 C32 C31 . . 178.9(4)
C28 C27 C32 C31 . . 1.6(6)
C28 C29 C33 F19 . . 37.8(10)
C28 C29 C33 F20 . . -83.9(11)
C28 C29 C33 F21 . . 153.4(10)
C28 C29 C33 F19A . . -6.4(14)
C28 C29 C33 F20A . . -126.2(13)
C28 C29 C33 F21A . . 116.2(12)
C30 C29 C33 F19 . . -143.2(9)
C30 C29 C33 F20 . . 95.1(11)
C30 C29 C33 F21 . . -27.6(11)
C30 C29 C33 F19A . . 172.6(13)
C30 C29 C33 F20A . . 52.8(14)
C30 C29 C33 F21A . . -64.9(13)
C30 C31 C34 F22 . . -32.8(11)
C30 C31 C34 F23 . . -151.4(12)
C30 C31 C34 F24 . . 85.7(15)
C30 C31 C34 F22A . . -5.0(17)
C30 C31 C34 F23A . . -129.5(12)
C30 C31 C34 F24A . . 115.0(14)
C32 C31 C34 F22 . . 147.9(10)
C32 C31 C34 F23 . . 29.3(13)
C32 C31 C34 F24 . . -93.6(15)
C32 C31 C34 F22A . . 175.8(16)
C32 C31 C34 F23A . . 51.2(13)
C32 C31 C34 F24A . . -64.2(14)
O4 B3 N2 C35 . . 56.1(4)
O4 B3 N2 C36 . . -177.6(3)
O5 B3 N2 C35 . . 167.5(3)
O5 B3 N2 C36 . . -66.2(4)
B4 B3 N2 C35 2_665 . -70.0(4)
B4 B3 N2 C36 2_665 . 56.4(5)
O8 B5 O7 C37 . . 67.3(4)
B6 B5 O7 C37 2_656 . -58.8(4)
N3 B5 O7 C37 . . 179.3(3)
B5 O7 C37 C38 . . 85.8(5)
B5 O7 C37 C42 . . -97.2(5)
O7 C37 C38 C39 . . 177.3(4)
C42 C37 C38 C39 . . 0.3(6)
C37 C38 C39 C40 . . -0.7(7)
C37 C38 C39 C43 . . 175.7(4)
C38 C39 C40 C41 . . 1.1(7)
C43 C39 C40 C41 . . -175.3(4)
C39 C40 C41 C42 . . -1.1(7)
C39 C40 C41 C44 . . 179.4(5)
C40 C41 C42 C37 . . 0.7(7)
C44 C41 C42 C37 . . -179.8(4)
O7 C37 C42 C41 . . -177.2(4)
C38 C37 C42 C41 . . -0.3(6)
C38 C39 C43 F25 . . 151.1(4)
C38 C39 C43 F26 . . -90.1(5)
C38 C39 C43 F27 . . 28.8(6)
C40 C39 C43 F25 . . -32.4(6)
C40 C39 C43 F26 . . 86.4(6)
C40 C39 C43 F27 . . -154.8(5)
C40 C41 C44 F28 . . 159.5(11)
C40 C41 C44 F29 . . -75.5(10)
C40 C41 C44 F30 . . 40.4(9)
C40 C41 C44 F28A . . -146.6(12)
C40 C41 C44 F29A . . -30.3(15)
C40 C41 C44 F30A . . 97.1(15)
C42 C41 C44 F28 . . -20.0(12)
C42 C41 C44 F29 . . 105.0(10)
C42 C41 C44 F30 . . -139.1(8)
C42 C41 C44 F28A . . 33.8(13)
C42 C41 C44 F29A . . 150.2(14)
C42 C41 C44 F30A . . -82.4(15)
O7 B5 O8 B6 . . -114.5(4)
B6 B5 O8 B6 2_656 . 12.0(6)
N3 B5 O8 B6 . . 137.2(4)
B5 O8 B6 B5 . 2_656 -13.4(7)
B5 O8 B6 O9 . . 168.8(4)
B5 B6 O9 C45 2_656 . -177.0(4)
O8 B6 O9 C45 . . 0.9(6)
B6 O9 C45 C46 . . -128.1(5)
B6 O9 C45 C50 . . 54.3(6)
O9 C45 C46 C47 . . -178.2(4)
C50 C45 C46 C47 . . -0.6(7)
C45 C46 C47 C48 . . 0.2(8)
C45 C46 C47 C51 . . 179.1(5)
C46 C47 C48 C49 . . -0.1(8)
C51 C47 C48 C49 . . -179.0(5)
C47 C48 C49 C50 . . 0.5(7)
C47 C48 C49 C52 . . -176.2(5)
C48 C49 C50 C45 . . -0.9(7)
C52 C49 C50 C45 . . 175.9(5)
O9 C45 C50 C49 . . 178.5(4)
C46 C45 C50 C49 . . 0.9(7)
C46 C47 C51 F31 . . 7.3(13)
C46 C47 C51 F32 . . 138.0(10)
C46 C47 C51 F33 . . -111.2(9)
C46 C47 C51 F31A . . 61.6(12)
C46 C47 C51 F32A . . 178.3(12)
C46 C47 C51 F33A . . -50.4(14)
C48 C47 C51 F31 . . -173.8(12)
C48 C47 C51 F32 . . -43.1(11)
C48 C47 C51 F33 . . 67.7(10)
C48 C47 C51 F31A . . -119.5(12)
C48 C47 C51 F32A . . -2.8(14)
C48 C47 C51 F33A . . 128.5(13)
C48 C49 C52 F34 . . -53.3(12)
C48 C49 C52 F35 . . 63.9(12)
C48 C49 C52 F36 . . -174.2(8)
C48 C49 C52 F34A . . -128.4(16)
C48 C49 C52 F35A . . -4.9(16)
C48 C49 C52 F36A . . 108.8(14)
C50 C49 C52 F34 . . 129.9(10)
C50 C49 C52 F35 . . -112.9(11)
C50 C49 C52 F36 . . 9.1(10)
C50 C49 C52 F34A . . 54.8(16)
C50 C49 C52 F35A . . 178.3(15)
C50 C49 C52 F36A . . -68.0(14)
O7 B5 N3 C53 . . 166.1(3)
O7 B5 N3 C54 . . -66.9(4)
O8 B5 N3 C53 . . -80.7(4)
O8 B5 N3 C54 . . 46.4(5)
B6 B5 N3 C53 2_656 . 44.2(4)
B6 B5 N3 C54 2_656 . 171.2(3)
C55 C56 O10 C57 . . -159.1(13)
C55 C56 O10 C57A . . 168.7(11)
C56 O10 C57 C58 . . -162(2)
C57A O10 C57 C58 . . -43(2)
C56 O10 C57A C58A . . 108(2)
C57 O10 C57A C58A . . 39.5(19)
